data_4337334
loop_
_publ_author_name
'Lincoln, Kimberly M.'
'Offutt, Michael E.'
'Hayden, Travis D.'
'Saunders, Ryker E.'
'Green, Kayla N.'

_publ_section_title
;
 Structural, Spectral, and Electrochemical Properties of Nickel(II),
 Copper(II), and Zinc(II) Complexes Containing 12-Membered Pyridine- and
 Pyridol-Based Tetra-aza Macrocycles.
;
_journal_issue 3
_journal_name_full 'Inorganic chemistry'
_journal_page_first 1406
_journal_page_last 1416
_journal_paper_doi 10.1021/ic402119s
_journal_volume 53
_journal_year 2014
_chemical_formula_moiety 'C11 H18 Cl N4 O Zn, Cl O4'
_chemical_formula_sum 'C11 H18 Cl2 N4 O5 Zn'
_chemical_formula_weight 422.57
_chemical_name_common ZnpHP
_space_group_crystal_system monoclinic
_space_group_IT_number 14
_space_group_name_Hall '-P 2yn'
_space_group_name_H-M_alt 'P 1 21/n 1'
_symmetry_space_group_name_Hall '-P 2yn'
_symmetry_space_group_name_H-M 'P 1 21/n 1'
_atom_sites_solution_hydrogens geom
_atom_sites_solution_primary direct
_atom_sites_solution_secondary difmap
_audit_creation_date 2013-09-04
_audit_creation_method
;
  Olex2 1.1
  (compiled 2011.11.01 svn.r2039, GUI svn.r3906)
;
_cell_angle_alpha 90
_cell_angle_beta 97.410(2)
_cell_angle_gamma 90
_cell_formula_units_Z 4
_cell_length_a 11.5092(5)
_cell_length_b 9.0075(4)
_cell_length_c 15.4711(7)
_cell_measurement_reflns_used 120
_cell_measurement_temperature 100
_cell_measurement_theta_max 24.1704
_cell_measurement_theta_min 4.4583
_cell_volume 1590.48(12)
_computing_molecular_graphics
;
O. V. Dolomanov, L. J. Bourhis, R. J. Gildea, J. A. K. Howard and H. Puschmann,
OLEX2: a complete structure solution, refinement and analysis program.
J. Appl. Cryst. (2009). 42, 339-341.
;
_computing_publication_material
;
O. V. Dolomanov, L. J. Bourhis, R. J. Gildea, J. A. K. Howard and H. Puschmann,
OLEX2: a complete structure solution, refinement and analysis program.
J. Appl. Cryst. (2009). 42, 339-341.
;
_computing_structure_refinement
;
XL, G.M. Sheldrick, Acta Cryst.
(2008). A64, 112-122
;
_computing_structure_solution 'SHELXS-97 (Sheldrick, 2008)'
_diffrn_ambient_temperature 373.15
_diffrn_measured_fraction_theta_full 0.993
_diffrn_measured_fraction_theta_max 0.993
_diffrn_radiation_wavelength 0.71073
_diffrn_reflns_av_R_equivalents 0.0392
_diffrn_reflns_av_unetI/netI 0.0267
_diffrn_reflns_limit_h_max 20
_diffrn_reflns_limit_h_min -20
_diffrn_reflns_limit_k_max 15
_diffrn_reflns_limit_k_min -15
_diffrn_reflns_limit_l_max 26
_diffrn_reflns_limit_l_min -27
_diffrn_reflns_number 91677
_diffrn_reflns_theta_full 38.45
_diffrn_reflns_theta_max 38.45
_diffrn_reflns_theta_min 2.08
_exptl_absorpt_coefficient_mu 1.910
_exptl_absorpt_correction_T_max 0.81
_exptl_absorpt_correction_T_min 0.56
_exptl_absorpt_correction_type mutli-scan
_exptl_absorpt_process_details 'SADABS V2012/1 (Bruker AXS Inc.)'
_exptl_crystal_colour 'clear light yellow'
_exptl_crystal_density_diffrn 1.777
_exptl_crystal_density_method 'not measured'
_exptl_crystal_description block
_exptl_crystal_F_000 876
_exptl_crystal_size_max 0.0421
_exptl_crystal_size_mid 0.0217
_exptl_crystal_size_min 0.0194
_refine_diff_density_max 1.525
_refine_diff_density_min -1.152
_refine_ls_extinction_method none
_refine_ls_goodness_of_fit_ref 1.019
_refine_ls_hydrogen_treatment mixed
_refine_ls_matrix_type full
_refine_ls_number_parameters 239
_refine_ls_number_reflns 8871
_refine_ls_number_restraints 47
_refine_ls_restrained_S_all 1.276
_refine_ls_R_factor_all 0.0684
_refine_ls_R_factor_gt 0.0453
_refine_ls_shift/su_max 0.001
_refine_ls_shift/su_mean 0.000
_refine_ls_structure_factor_coef Fsqd
_refine_ls_weighting_details 'calc w=1/[\s^2^(Fo^2^)+(0.0586P)^2^+2.2207P] where P=(Fo^2^+2Fc^2^)/3'
_refine_ls_weighting_scheme calc
_refine_ls_wR_factor_gt 0.1106
_refine_ls_wR_factor_ref 0.1251
_reflns_number_gt 6731
_reflns_number_total 8871
_reflns_threshold_expression >2sigma(I)
_cod_data_source_file ic402119s_si_007.cif
_cod_data_source_block I
_cod_database_code 4337334

loop_
_space_group_symop_operation_xyz
'x, y, z'
'-x+1/2, y+1/2, -z+1/2'
'-x, -y, -z'
'x-1/2, -y-1/2, z-1/2'

loop_
_atom_site_type_symbol
_atom_site_label
_atom_site_fract_x
_atom_site_fract_y
_atom_site_fract_z
_atom_site_U_iso_or_equiv
_atom_site_adp_type
_atom_site_calc_flag
_atom_site_refinement_flags
_atom_site_occupancy
_atom_site_disorder_assembly
_atom_site_disorder_group
Zn Zn1 1.01888(2) 0.68364(3) 0.155186(15) 0.01626(7) Uani d . 1.0 A 1
Cl Cl1 1.13497(5) 0.49534(7) 0.13273(4) 0.02708(12) Uani d . 1.0 A 1
C C5 0.84739(15) 0.8816(2) 0.05739(12) 0.0133(3) Uani d . 1.0 A 1
C C4 0.79022(18) 1.0125(2) 0.03260(13) 0.0183(3) Uani d . 1.0 A 1
H H2 0.7146 1.0116 -0.0003 0.022 Uiso calc R 1.0 A 1
C C3 0.8462(2) 1.1461(2) 0.05707(14) 0.0232(4) Uani d . 1.0 A 1
C C2 0.9549(2) 1.1439(2) 0.10945(13) 0.0201(3) Uani d . 1.0 A 1
H H4 0.9932 1.2337 0.1287 0.024 Uiso calc R 1.0 A 1
C C1 1.00501(16) 1.0080(2) 0.13243(13) 0.0159(3) Uani d . 1.0 A 1
C C11 1.12073(17) 0.9930(3) 0.19037(14) 0.0211(4) Uani d . 1.0 A 1
H H6A 1.1855 1.0099 0.1552 0.025 Uiso calc R 1.0 A 1
H H6B 1.1258 1.0701 0.2363 0.025 Uiso calc R 1.0 A 1
C C10 1.09762(19) 0.8354(3) 0.31953(14) 0.0241(4) Uani d . 1.0 A 1
H H7A 1.1214 0.927 0.3525 0.029 Uiso calc R 1.0 A 1
H H7B 1.1375 0.7504 0.3513 0.029 Uiso calc R 1.0 A 1
C C9 0.96578(19) 0.8158(3) 0.31451(14) 0.0202(4) Uani d . 1.0 A 1
H H8A 0.9435 0.8078 0.374 0.024 Uiso calc R 1.0 A 1
H H8B 0.9254 0.9033 0.2858 0.024 Uiso calc R 1.0 A 1
C C8 0.80325(18) 0.6717(3) 0.23253(14) 0.0205(4) Uani d . 1.0 A 1
H H9A 0.7737 0.7713 0.2135 0.025 Uiso calc R 1.0 A 1
H H9B 0.7598 0.6379 0.2801 0.025 Uiso calc R 1.0 A 1
C C7 0.7834(2) 0.5637(3) 0.15660(15) 0.0218(4) Uani d . 1.0 A 1
H H10A 0.809 0.4632 0.1767 0.026 Uiso calc R 1.0 A 1
H H10B 0.6987 0.5593 0.1347 0.026 Uiso calc R 1.0 A 1
C C6 0.79441(16) 0.7322(2) 0.03163(13) 0.0162(3) Uani d . 1.0 A 1
H H11A 0.7096 0.7348 0.037 0.019 Uiso calc R 1.0 A 1
H H11B 0.8029 0.7128 -0.0302 0.019 Uiso calc R 1.0 A 1
N N4 0.95362(13) 0.88022(19) 0.10430(10) 0.0143(3) Uani d . 1.0 A 1
N N3 1.13462(15) 0.8449(2) 0.23171(12) 0.0207(3) Uani d . 1.0 A 1
H H1A 1.1628 0.7683 0.2059 0.025 Uiso d R 1.0 A 1
N N2 0.92960(16) 0.6802(2) 0.26438(12) 0.0182(3) Uani d . 1.0 A 1
H H2A 0.9794 0.6101 0.2543 0.022 Uiso d R 1.0 A 1
N N1 0.84919(15) 0.61019(19) 0.08537(11) 0.0165(3) Uani d . 1.0 A 1
H H3A 0.9155 0.5685 0.0759 0.02 Uiso d R 1.0 A 1
O O1 0.7991(2) 1.2789(2) 0.03501(16) 0.0456(7) Uani d . 1.0 A 1
H H1 0.7335 1.2672 0.0051 0.068 Uiso calc R 1.0 A 1
Cl Cl2 0.5314(4) 0.1919(8) 0.8803(4) 0.0219(11) Uani d PD 0.539(4) B 1
O O2 0.6254(3) 0.1224(6) 0.8510(3) 0.0408(12) Uani d PDU 0.539(4) B 1
O O3 0.4306(4) 0.0918(5) 0.8796(3) 0.0367(9) Uiso d PD 0.539(4) B 1
O O4 0.5099(6) 0.2702(9) 0.9581(3) 0.068(2) Uani d PDU 0.539(4) B 1
O O5 0.4624(4) 0.2444(7) 0.8066(3) 0.0426(12) Uani d PDU 0.539(4) B 1
Cl Cl2' 0.5309(4) 0.2004(9) 0.8808(4) 0.0172(9) Uani d P 0.461(4) B 2
O O2' 0.6562(3) 0.2339(4) 0.8755(2) 0.0237(8) Uiso d P 0.461(4) B 2
O O3' 0.5272(6) 0.0403(6) 0.8984(3) 0.0505(17) Uani d PU 0.461(4) B 2
O O4' 0.5608(5) 0.2579(6) 0.9630(3) 0.0307(10) Uiso d P 0.461(4) B 2
O O5' 0.4901(5) 0.3156(6) 0.8196(4) 0.0343(10) Uiso d P 0.461(4) B 2

loop_
_atom_site_aniso_label
_atom_site_aniso_U_11
_atom_site_aniso_U_22
_atom_site_aniso_U_33
_atom_site_aniso_U_12
_atom_site_aniso_U_13
_atom_site_aniso_U_23
Zn1 0.01254(10) 0.02041(12) 0.01528(10) 0.00627(7) -0.00034(7) -0.00041(8)
Cl1 0.0208(2) 0.0314(3) 0.0274(2) 0.01422(19) -0.00299(18) -0.0071(2)
C5 0.0117(6) 0.0149(7) 0.0127(6) 0.0009(5) -0.0008(5) -0.0003(5)
C4 0.0198(8) 0.0164(8) 0.0165(8) 0.0025(6) -0.0061(6) -0.0001(6)
C3 0.0332(11) 0.0151(8) 0.0184(8) 0.0004(7) -0.0080(7) 0.0015(7)
C2 0.0243(9) 0.0178(8) 0.0168(8) -0.0057(7) -0.0019(7) 0.0002(6)
C1 0.0124(7) 0.0209(8) 0.0144(7) -0.0038(6) 0.0014(5) -0.0019(6)
C11 0.0121(7) 0.0297(10) 0.0207(8) -0.0043(7) -0.0007(6) -0.0028(7)
C10 0.0173(8) 0.0375(12) 0.0158(8) -0.0003(8) -0.0041(6) -0.0011(8)
C9 0.0182(8) 0.0267(10) 0.0153(8) 0.0003(7) 0.0010(6) -0.0023(7)
C8 0.0158(8) 0.0257(10) 0.0203(8) -0.0007(7) 0.0035(6) 0.0004(7)
C7 0.0219(9) 0.0198(9) 0.0234(9) -0.0046(7) 0.0022(7) 0.0010(7)
C6 0.0133(7) 0.0153(7) 0.0184(8) 0.0019(6) -0.0037(6) -0.0018(6)
N4 0.0105(5) 0.0175(7) 0.0144(6) 0.0002(5) -0.0005(5) -0.0010(5)
N3 0.0108(6) 0.0314(9) 0.0190(7) 0.0025(6) -0.0021(5) -0.0017(7)
N2 0.0161(7) 0.0214(8) 0.0168(7) 0.0026(5) 0.0001(5) 0.0009(6)
N1 0.0156(6) 0.0141(6) 0.0191(7) 0.0031(5) 0.0001(5) 0.0000(5)
O1 0.0648(15) 0.0144(7) 0.0463(12) 0.0044(8) -0.0353(11) -0.0004(8)
Cl2 0.0256(17) 0.0241(15) 0.0166(16) -0.0011(9) 0.0044(10) -0.0055(11)
O2 0.0264(16) 0.069(3) 0.0275(17) 0.0252(18) 0.0052(13) -0.0079(18)
O4 0.055(4) 0.116(5) 0.035(2) -0.003(4) 0.010(2) -0.043(3)
O5 0.0236(17) 0.075(4) 0.0250(17) 0.016(2) -0.0115(13) 0.003(2)
Cl2' 0.0101(13) 0.0204(13) 0.022(2) 0.0022(8) 0.0037(10) 0.0041(12)
O3' 0.076(4) 0.032(2) 0.035(2) -0.033(2) -0.023(2) 0.0132(19)

loop_
_atom_type_symbol
_atom_type_description
_atom_type_scat_dispersion_real
_atom_type_scat_dispersion_imag
_atom_type_scat_source
C C 0.0033 0.0016 'International Tables Vol C Tables 4.2.6.8 and 6.1.1.4'
H H 0.0000 0.0000 'International Tables Vol C Tables 4.2.6.8 and 6.1.1.4'
N N 0.0061 0.0033 'International Tables Vol C Tables 4.2.6.8 and 6.1.1.4'
O O 0.0106 0.0060 'International Tables Vol C Tables 4.2.6.8 and 6.1.1.4'
Cl Cl 0.1484 0.1585 'International Tables Vol C Tables 4.2.6.8 and 6.1.1.4'
Zn Zn 0.2839 1.4301 'International Tables Vol C Tables 4.2.6.8 and 6.1.1.4'

loop_
_geom_angle_atom_site_label_1
_geom_angle_atom_site_label_2
_geom_angle_atom_site_label_3
_geom_angle
Cl1 Zn1 H1A 82.0
Cl1 Zn1 H2A 94.4
Cl1 Zn1 H3A 79.7
N4 Zn1 Cl1 143.46(5)
N4 Zn1 N3 78.62(7)
N4 Zn1 H1A 94.0
N4 Zn1 N2 97.47(7)
N4 Zn1 H2A 122.2
N4 Zn1 N1 79.22(6)
N4 Zn1 H3A 93.2
N3 Zn1 Cl1 104.69(5)
N3 Zn1 H1A 23.2
N3 Zn1 H2A 89.2
N3 Zn1 H3A 171.0
H1A Zn1 H2A 95.7
H1A Zn1 H3A 157.7
N2 Zn1 Cl1 119.04(5)
N2 Zn1 N3 84.37(7)
N2 Zn1 H1A 99.5
N2 Zn1 H2A 24.7
N2 Zn1 N1 83.96(7)
N2 Zn1 H3A 100.5
H2A Zn1 H3A 98.3
N1 Zn1 Cl1 101.96(5)
N1 Zn1 N3 153.31(7)
N1 Zn1 H1A 172.7
N1 Zn1 H2A 90.1
N1 Zn1 H3A 23.2
C4 C5 C6 121.76(16)
N4 C5 C4 121.84(17)
N4 C5 C6 116.39(16)
C5 C4 H2 120.8
C5 C4 C3 118.33(18)
C3 C4 H2 120.8
C4 C3 C2 119.5(2)
O1 C3 C4 122.9(2)
O1 C3 C2 117.5(2)
C3 C2 H4 120.9
C1 C2 C3 118.27(19)
C1 C2 H4 120.9
C2 C1 C11 122.57(18)
N4 C1 C2 121.71(17)
N4 C1 C11 115.71(18)
C1 C11 H6A 109.2
C1 C11 H6B 109.2
H6A C11 H6B 107.9
N3 C11 C1 111.99(17)
N3 C11 H6A 109.2
N3 C11 H6B 109.2
H7A C10 H7B 108.0
C9 C10 H7A 109.4
C9 C10 H7B 109.4
N3 C10 H7A 109.4
N3 C10 H7B 109.4
N3 C10 C9 111.35(16)
C10 C9 H8A 109.8
C10 C9 H8B 109.8
H8A C9 H8B 108.2
N2 C9 C10 109.55(18)
N2 C9 H8A 109.8
N2 C9 H8B 109.8
H9A C8 H9B 108.2
C7 C8 H9A 109.8
C7 C8 H9B 109.8
N2 C8 H9A 109.8
N2 C8 H9B 109.8
N2 C8 C7 109.55(18)
C8 C7 H10A 109.5
C8 C7 H10B 109.5
H10A C7 H10B 108.1
N1 C7 C8 110.80(17)
N1 C7 H10A 109.5
N1 C7 H10B 109.5
C5 C6 H11A 109.0
C5 C6 H11B 109.0
H11A C6 H11B 107.8
N1 C6 C5 112.82(15)
N1 C6 H11A 109.0
N1 C6 H11B 109.0
C5 N4 Zn1 118.81(13)
C5 N4 C1 120.13(17)
C1 N4 Zn1 119.63(13)
Zn1 N3 H1A 58.2
C11 N3 Zn1 109.71(12)
C11 N3 H1A 122.5
C10 N3 Zn1 103.24(14)
C10 N3 C11 114.97(19)
C10 N3 H1A 122.5
Zn1 N2 H2A 57.9
C9 N2 Zn1 106.11(13)
C9 N2 H2A 122.7
C8 N2 Zn1 107.29(13)
C8 N2 C9 114.61(17)
C8 N2 H2A 122.7
Zn1 N1 H3A 58.5
C7 N1 Zn1 103.09(12)
C7 N1 H3A 122.9
C6 N1 Zn1 109.91(12)
C6 N1 C7 114.21(16)
C6 N1 H3A 122.9
O2 Cl2 O3 111.8(5)
O2 Cl2 O4 136.3(5)
O2 Cl2 O5 106.0(4)
O4 Cl2 O3 95.0(5)
O5 Cl2 O3 80.5(4)
O5 Cl2 O4 112.2(6)
O3' Cl2' O2' 105.1(5)
O4' Cl2' O2' 81.1(4)
O4' Cl2' O3' 102.0(5)
O4' Cl2' O5' 111.0(6)
O5' Cl2' O2' 93.1(5)
O5' Cl2' O3' 144.4(6)

loop_
_geom_bond_atom_site_label_1
_geom_bond_atom_site_label_2
_geom_bond_distance
Zn1 Cl1 2.2141(6)
Zn1 N4 2.0413(17)
Zn1 N3 2.2092(19)
Zn1 H1A 1.8991
Zn1 N2 2.0876(19)
Zn1 H2A 1.7826
Zn1 N1 2.2078(17)
Zn1 H3A 1.9028
C5 C4 1.381(3)
C5 C6 1.509(3)
C5 N4 1.339(2)
C4 H2 0.95
C4 C3 1.394(3)
C3 C2 1.400(3)
C3 O1 1.340(3)
C2 H4 0.95
C2 C1 1.380(3)
C1 C11 1.512(3)
C1 N4 1.341(3)
C11 H6A 0.99
C11 H6B 0.99
C11 N3 1.479(3)
C10 H7A 0.99
C10 H7B 0.99
C10 C9 1.520(3)
C10 N3 1.478(3)
C9 H8A 0.99
C9 H8B 0.99
C9 N2 1.478(3)
C8 H9A 0.99
C8 H9B 0.99
C8 C7 1.520(3)
C8 N2 1.476(3)
C7 H10A 0.99
C7 H10B 0.99
C7 N1 1.476(3)
C6 H11A 0.99
C6 H11B 0.99
C6 N1 1.470(3)
N3 H1A 0.88
N2 H2A 0.88
N1 H3A 0.88
O1 H1 0.84
Cl2 O2 1.377(6)
Cl2 O3 1.468(7)
Cl2 O4 1.444(7)
Cl2 O5 1.385(7)
Cl2' O2' 1.486(6)
Cl2' O3' 1.470(9)
Cl2' O4' 1.375(8)
Cl2' O5' 1.441(9)

loop_
_geom_torsion_atom_site_label_1
_geom_torsion_atom_site_label_2
_geom_torsion_atom_site_label_3
_geom_torsion_atom_site_label_4
_geom_torsion
Cl1 Zn1 N4 C5 96.83(15)
Cl1 Zn1 N4 C1 -96.81(15)
Cl1 Zn1 N3 C11 128.85(13)
Cl1 Zn1 N3 C10 -108.12(13)
Cl1 Zn1 N2 C9 122.08(12)
Cl1 Zn1 N2 C8 -114.97(13)
Cl1 Zn1 N1 C7 104.04(12)
Cl1 Zn1 N1 C6 -133.81(12)
C5 C4 C3 C2 -3.4(3)
C5 C4 C3 O1 178.8(3)
C5 C6 N1 Zn1 -16.70(19)
C5 C6 N1 C7 98.6(2)
C4 C5 C6 N1 -162.12(19)
C4 C5 N4 Zn1 169.73(15)
C4 C5 N4 C1 3.4(3)
C4 C3 C2 C1 2.4(3)
C3 C2 C1 C11 -178.6(2)
C3 C2 C1 N4 1.5(3)
C2 C1 C11 N3 158.7(2)
C2 C1 N4 Zn1 -170.66(16)
C2 C1 N4 C5 -4.5(3)
C1 C11 N3 Zn1 22.0(2)
C1 C11 N3 C10 -93.8(2)
C11 C1 N4 Zn1 9.5(2)
C11 C1 N4 C5 175.64(17)
C10 C9 N2 Zn1 -44.51(19)
C10 C9 N2 C8 -162.71(18)
C9 C10 N3 Zn1 -37.8(2)
C9 C10 N3 C11 81.6(2)
C8 C7 N1 Zn1 41.13(19)
C8 C7 N1 C6 -78.1(2)
C7 C8 N2 Zn1 41.42(19)
C7 C8 N2 C9 158.96(18)
C6 C5 C4 C3 -178.4(2)
C6 C5 N4 Zn1 -11.3(2)
C6 C5 N4 C1 -177.64(17)
N4 Zn1 N3 C11 -13.76(13)
N4 Zn1 N3 C10 109.27(14)
N4 Zn1 N2 C9 -59.32(13)
N4 Zn1 N2 C8 63.64(14)
N4 Zn1 N1 C7 -113.23(13)
N4 Zn1 N1 C6 8.91(13)
N4 C5 C4 C3 0.5(3)
N4 C5 C6 N1 19.0(2)
N4 C1 C11 N3 -21.4(3)
N3 Zn1 N4 C5 -163.80(15)
N3 Zn1 N4 C1 2.56(14)
N3 Zn1 N2 C9 18.39(13)
N3 Zn1 N2 C8 141.34(14)
N3 Zn1 N1 C7 -78.9(2)
N3 Zn1 N1 C6 43.2(2)
N3 C10 C9 N2 58.3(3)
N2 Zn1 N4 C5 -81.12(15)
N2 Zn1 N4 C1 85.24(15)
N2 Zn1 N3 C11 -112.56(14)
N2 Zn1 N3 C10 10.46(14)
N2 Zn1 N1 C7 -14.42(13)
N2 Zn1 N1 C6 107.72(13)
N2 C8 C7 N1 -58.3(2)
N1 Zn1 N4 C5 1.24(14)
N1 Zn1 N4 C1 167.60(15)
N1 Zn1 N3 C11 -48.1(2)
N1 Zn1 N3 C10 74.9(2)
N1 Zn1 N2 C9 -137.57(13)
N1 Zn1 N2 C8 -14.62(14)
O1 C3 C2 C1 -179.7(2)
